data_2230274
loop_
_publ_author_name
'Wang, Haiyang'
'Xia, Guangxin'
'Liu, Xuejun'
'Shen, Jingkang'

_publ_section_title
;
 (2<i>R</i>,6<i>S</i>)-<i>tert</i>-Butyl
 2-(benzhydrylcarbamoyl)-6-methylmorpholine-4-carboxylate
;
_journal_coeditor_code CV5082
_journal_issue 6
_journal_name_full 'Acta Crystallographica Section E'
_journal_page_first o1437
_journal_paper_doi 10.1107/S1600536811017764
_journal_volume 67
_journal_year 2011
_chemical_formula_iupac 'C24 H30 N2 O4'
_chemical_formula_moiety 'C24 H30 N2 O4'
_chemical_formula_sum 'C24 H30 N2 O4'
_chemical_formula_weight 410.50
_chemical_name_common
;
(2<i>R</i>,6<i>S</i>)-<i>tert</i>-Butyl 2-(benzhydrylcarbamoyl)-6-
methylmorpholine-4-carboxylate
;
_chemical_name_systematic
;
(2<i>R</i>,6<i>S</i>)-<i>tert</i>-Butyl
2-[(diphenylmethyl)carbamoyl]-6-methylmorpholine-4-carboxylate
;
_space_group_IT_number 5
_symmetry_cell_setting monoclinic
_symmetry_space_group_name_Hall 'C 2y'
_symmetry_space_group_name_H-M 'C 1 2 1'
_atom_sites_solution_hydrogens geom
_atom_sites_solution_primary direct
_atom_sites_solution_secondary difmap
_audit_creation_method SHELXL-97
_cell_angle_alpha 90.00
_cell_angle_beta 94.192(3)
_cell_angle_gamma 90.00
_cell_formula_units_Z 4
_cell_length_a 27.248(4)
_cell_length_b 5.8241(8)
_cell_length_c 14.275(2)
_cell_measurement_reflns_used 2344
_cell_measurement_temperature 293(2)
_cell_measurement_theta_max 47.936
_cell_measurement_theta_min 5.723
_cell_volume 2259.3(6)
_computing_cell_refinement 'SAINT (Bruker, 2002)'
_computing_data_collection 'SMART (Bruker, 2002)'
_computing_data_reduction 'SAINT (Bruker, 2002)'
_computing_molecular_graphics 'SHELXTL (Sheldrick, 2008)'
_computing_publication_material 'SHELXTL (Sheldrick, 2008)'
_computing_structure_refinement 'SHELXL97 (Sheldrick, 2008)'
_computing_structure_solution 'SHELXS97 (Sheldrick, 2008)'
_diffrn_ambient_temperature 293(2)
_diffrn_measured_fraction_theta_full 0.994
_diffrn_measured_fraction_theta_max 0.994
_diffrn_measurement_device_type 'Bruker SMART APEX CCD'
_diffrn_measurement_method '\f and \w'
_diffrn_radiation_monochromator graphite
_diffrn_radiation_source 'fine-focus sealed tube'
_diffrn_radiation_type MoK\a
_diffrn_radiation_wavelength 0.71073
_diffrn_reflns_av_R_equivalents 0.1100
_diffrn_reflns_av_sigmaI/netI 0.0822
_diffrn_reflns_limit_h_max 27
_diffrn_reflns_limit_h_min -32
_diffrn_reflns_limit_k_max 7
_diffrn_reflns_limit_k_min -6
_diffrn_reflns_limit_l_max 16
_diffrn_reflns_limit_l_min -17
_diffrn_reflns_number 5956
_diffrn_reflns_theta_full 25.49
_diffrn_reflns_theta_max 25.49
_diffrn_reflns_theta_min 1.99
_exptl_absorpt_coefficient_mu 0.082
_exptl_absorpt_correction_type none
_exptl_crystal_colour white
_exptl_crystal_density_diffrn 1.207
_exptl_crystal_density_method 'not measured'
_exptl_crystal_description prismatic
_exptl_crystal_F_000 880
_exptl_crystal_size_max 0.369
_exptl_crystal_size_mid 0.240
_exptl_crystal_size_min 0.155
_refine_diff_density_max 0.150
_refine_diff_density_min -0.228
_refine_ls_extinction_method none
_refine_ls_goodness_of_fit_ref 0.963
_refine_ls_hydrogen_treatment mixed
_refine_ls_matrix_type full
_refine_ls_number_parameters 279
_refine_ls_number_reflns 2310
_refine_ls_number_restraints 1
_refine_ls_restrained_S_all 0.963
_refine_ls_R_factor_all 0.0547
_refine_ls_R_factor_gt 0.0476
_refine_ls_shift/su_max 0.018
_refine_ls_shift/su_mean 0.003
_refine_ls_structure_factor_coef Fsqd
_refine_ls_weighting_details 'calc w=1/[\s^2^(Fo^2^)+(0.0542P)^2^] where P=(Fo^2^+2Fc^2^)/3'
_refine_ls_weighting_scheme calc
_refine_ls_wR_factor_gt 0.1048
_refine_ls_wR_factor_ref 0.1093
_reflns_number_gt 1934
_reflns_number_total 2310
_reflns_threshold_expression I>2\s(I)
_cod_data_source_file cv5082.cif
_cod_data_source_block I
_cod_original_cell_volume 2259.3(5)
_cod_original_sg_symbol_H-M 'C 2'
_cod_database_code 2230274
_cod_database_fobs_code 2230274

loop_
_symmetry_equiv_pos_as_xyz
'x, y, z'
'-x, y, -z'
'x+1/2, y+1/2, z'
'-x+1/2, y+1/2, -z'

loop_
_atom_site_type_symbol
_atom_site_label
_atom_site_fract_x
_atom_site_fract_y
_atom_site_fract_z
_atom_site_U_iso_or_equiv
_atom_site_adp_type
_atom_site_calc_flag
_atom_site_refinement_flags
_atom_site_occupancy
_atom_site_symmetry_multiplicity
_atom_site_disorder_assembly
_atom_site_disorder_group
N N1 0.38365(9) 0.0550(5) -0.09403(17) 0.0726(8) Uani d . 1 1 . .
N N2 0.32924(10) 0.1668(4) 0.19729(14) 0.0582(7) Uani d . 1 1 . .
O O1 0.36972(10) 0.4751(5) 0.15139(14) 0.0892(8) Uani d . 1 1 . .
O O2 0.30774(6) 0.0299(3) 0.02574(11) 0.0516(5) Uani d . 1 1 . .
O O3 0.39908(8) 0.0609(4) -0.24661(13) 0.0740(6) Uani d . 1 1 . .
O O4 0.43729(7) 0.3050(4) -0.14171(13) 0.0649(6) Uani d . 1 1 . .
C C1 0.34746(10) 0.2991(5) 0.13400(17) 0.0504(6) Uani d . 1 1 . .
C C2 0.34143(9) 0.2148(5) 0.03370(16) 0.0484(6) Uani d . 1 1 . .
H H2 0.3284 0.3407 -0.0063 0.058 Uiso calc R 1 1 . .
C C3 0.39051(10) 0.1440(7) 0.00143(19) 0.0702(9) Uani d . 1 1 . .
H H3A 0.4125 0.2750 0.0031 0.084 Uiso calc R 1 1 . .
H H3B 0.4051 0.0268 0.0429 0.084 Uiso calc R 1 1 . .
C C4 0.34907(11) -0.1318(6) -0.1033(2) 0.0677(8) Uani d . 1 1 . .
H H4A 0.3621 -0.2628 -0.0677 0.081 Uiso calc R 1 1 . .
H H4B 0.3443 -0.1769 -0.1687 0.081 Uiso calc R 1 1 . .
C C5 0.30039(10) -0.0621(5) -0.06807(17) 0.0529(7) Uani d . 1 1 . .
H H5 0.2804 -0.2014 -0.0645 0.064 Uiso calc R 1 1 . .
C C6 0.27212(12) 0.1025(7) -0.13283(19) 0.0747(9) Uani d . 1 1 . .
H H6A 0.2429 0.1509 -0.1047 0.112 Uiso calc R 1 1 . .
H H6B 0.2632 0.0278 -0.1916 0.112 Uiso calc R 1 1 . .
H H6C 0.2922 0.2339 -0.1435 0.112 Uiso calc R 1 1 . .
C C7 0.33164(10) 0.2209(5) 0.29757(15) 0.0528(7) Uani d . 1 1 . .
H H7 0.3432 0.3797 0.3048 0.063 Uiso calc R 1 1 . .
C C8 0.28101(10) 0.2103(5) 0.33392(16) 0.0512(6) Uani d . 1 1 . .
C C9 0.25146(10) 0.0219(6) 0.31751(19) 0.0610(7) Uani d . 1 1 . .
H H9 0.2632 -0.1026 0.2850 0.073 Uiso calc R 1 1 . .
C C10 0.20460(11) 0.0133(7) 0.3483(2) 0.0739(9) Uani d . 1 1 . .
H H10 0.1847 -0.1143 0.3353 0.089 Uiso calc R 1 1 . .
C C11 0.18741(13) 0.1950(8) 0.3985(2) 0.0795(10) Uani d . 1 1 . .
H H11 0.1558 0.1915 0.4192 0.095 Uiso calc R 1 1 . .
C C12 0.21685(14) 0.3780(8) 0.4174(2) 0.0825(11) Uani d . 1 1 . .
H H12 0.2056 0.4985 0.4529 0.099 Uiso calc R 1 1 . .
C C13 0.26342(13) 0.3900(6) 0.38514(18) 0.0684(8) Uani d . 1 1 . .
H H13 0.2829 0.5189 0.3979 0.082 Uiso calc R 1 1 . .
C C14 0.36812(9) 0.0700(5) 0.35412(16) 0.0486(6) Uani d . 1 1 . .
C C15 0.38313(10) 0.1338(6) 0.44504(18) 0.0625(8) Uani d . 1 1 . .
H H15 0.3716 0.2702 0.4692 0.075 Uiso calc R 1 1 . .
C C16 0.41486(12) -0.0017(8) 0.5002(2) 0.0775(10) Uani d . 1 1 . .
H H16 0.4245 0.0440 0.5612 0.093 Uiso calc R 1 1 . .
C C17 0.43244(11) -0.2042(8) 0.4660(3) 0.0787(10) Uani d . 1 1 . .
H H17 0.4539 -0.2958 0.5033 0.094 Uiso calc R 1 1 . .
C C18 0.41775(11) -0.2685(7) 0.3760(2) 0.0744(9) Uani d . 1 1 . .
H H18 0.4293 -0.4051 0.3521 0.089 Uiso calc R 1 1 . .
C C19 0.38604(11) -0.1329(6) 0.32084(19) 0.0606(7) Uani d . 1 1 . .
H H19 0.3765 -0.1792 0.2599 0.073 Uiso calc R 1 1 . .
C C20 0.40627(10) 0.1365(5) -0.16836(19) 0.0562(7) Uani d . 1 1 . .
C C21 0.47203(10) 0.3996(5) -0.20592(19) 0.0570(7) Uani d . 1 1 . .
C C22 0.49962(12) 0.5747(6) -0.1450(2) 0.0765(9) Uani d . 1 1 . .
H H22A 0.4769 0.6863 -0.1239 0.115 Uiso calc R 1 1 . .
H H22B 0.5235 0.6500 -0.1805 0.115 Uiso calc R 1 1 . .
H H22C 0.5160 0.4996 -0.0916 0.115 Uiso calc R 1 1 . .
C C23 0.50568(12) 0.2101(6) -0.2339(3) 0.0787(10) Uani d . 1 1 . .
H H23A 0.5194 0.1329 -0.1786 0.118 Uiso calc R 1 1 . .
H H23B 0.5317 0.2743 -0.2674 0.118 Uiso calc R 1 1 . .
H H23C 0.4873 0.1025 -0.2735 0.118 Uiso calc R 1 1 . .
C C24 0.44503(13) 0.5127(7) -0.2886(2) 0.0795(9) Uani d . 1 1 . .
H H24A 0.4274 0.3987 -0.3262 0.119 Uiso calc R 1 1 . .
H H24B 0.4681 0.5892 -0.3256 0.119 Uiso calc R 1 1 . .
H H24C 0.4222 0.6228 -0.2670 0.119 Uiso calc R 1 1 . .
H H2A 0.3113(11) 0.060(6) 0.181(2) 0.058(9) Uiso d . 1 1 . .

loop_
_atom_site_aniso_label
_atom_site_aniso_U_11
_atom_site_aniso_U_22
_atom_site_aniso_U_33
_atom_site_aniso_U_12
_atom_site_aniso_U_13
_atom_site_aniso_U_23
N1 0.0724(14) 0.096(2) 0.0528(13) -0.0328(16) 0.0287(11) -0.0251(14)
N2 0.0865(17) 0.0596(16) 0.0294(10) -0.0232(15) 0.0104(10) -0.0025(11)
O1 0.1344(19) 0.0868(17) 0.0501(11) -0.0546(17) 0.0324(12) -0.0172(11)
O2 0.0594(10) 0.0633(12) 0.0333(8) -0.0150(10) 0.0120(7) 0.0012(8)
O3 0.0932(14) 0.0820(16) 0.0498(11) -0.0177(13) 0.0264(10) -0.0213(11)
O4 0.0692(11) 0.0794(14) 0.0489(10) -0.0184(12) 0.0226(9) -0.0078(10)
C1 0.0606(15) 0.0540(16) 0.0374(13) -0.0084(14) 0.0102(11) 0.0000(12)
C2 0.0617(14) 0.0529(15) 0.0318(12) -0.0124(13) 0.0101(10) 0.0041(12)
C3 0.0651(16) 0.104(3) 0.0432(14) -0.0235(18) 0.0182(12) -0.0143(16)
C4 0.0791(19) 0.066(2) 0.0606(17) -0.0091(17) 0.0238(14) -0.0143(16)
C5 0.0658(15) 0.0556(17) 0.0388(13) -0.0199(14) 0.0129(11) -0.0045(12)
C6 0.086(2) 0.091(2) 0.0453(15) -0.010(2) -0.0075(14) -0.0075(17)
C7 0.0807(17) 0.0498(15) 0.0284(11) -0.0124(14) 0.0080(11) -0.0035(12)
C8 0.0711(16) 0.0536(16) 0.0291(11) 0.0047(14) 0.0055(11) 0.0035(12)
C9 0.0695(17) 0.0628(19) 0.0515(15) 0.0025(17) 0.0093(13) -0.0056(14)
C10 0.0677(18) 0.091(2) 0.0636(18) 0.000(2) 0.0090(15) 0.0064(19)
C11 0.073(2) 0.104(3) 0.0630(19) 0.024(2) 0.0158(16) 0.008(2)
C12 0.104(3) 0.088(3) 0.0577(18) 0.035(2) 0.0246(17) -0.002(2)
C13 0.102(2) 0.0628(19) 0.0417(14) 0.0082(19) 0.0094(15) -0.0034(15)
C14 0.0553(13) 0.0569(17) 0.0355(12) -0.0131(13) 0.0173(10) -0.0044(12)
C15 0.0768(18) 0.072(2) 0.0391(13) -0.0027(17) 0.0048(13) -0.0101(14)
C16 0.079(2) 0.101(3) 0.0518(17) -0.007(2) -0.0050(15) -0.0046(19)
C17 0.0581(17) 0.105(3) 0.074(2) 0.007(2) 0.0088(15) 0.018(2)
C18 0.0694(18) 0.078(2) 0.079(2) 0.0090(18) 0.0257(16) 0.0008(19)
C19 0.0711(17) 0.0677(19) 0.0446(14) -0.0044(16) 0.0152(12) -0.0072(15)
C20 0.0553(14) 0.0636(17) 0.0517(16) -0.0059(14) 0.0183(12) -0.0122(14)
C21 0.0616(16) 0.0558(16) 0.0564(15) 0.0001(14) 0.0221(12) 0.0089(14)
C22 0.0780(19) 0.074(2) 0.079(2) -0.0112(19) 0.0170(16) 0.0076(19)
C23 0.0762(19) 0.067(2) 0.097(3) 0.0062(19) 0.0353(17) 0.007(2)
C24 0.102(2) 0.071(2) 0.0663(19) 0.007(2) 0.0086(17) 0.0084(17)

loop_
_atom_type_symbol
_atom_type_description
_atom_type_scat_dispersion_real
_atom_type_scat_dispersion_imag
_atom_type_scat_source
C C 0.0033 0.0000 'International Tables Vol C Tables 4.2.6.8 and 6.1.1.4'
H H 0.0000 0.0000 'International Tables Vol C Tables 4.2.6.8 and 6.1.1.4'
N N 0.0061 0.0000 'International Tables Vol C Tables 4.2.6.8 and 6.1.1.4'
O O 0.0106 0.0000 'International Tables Vol C Tables 4.2.6.8 and 6.1.1.4'

loop_
_geom_angle_atom_site_label_1
_geom_angle_atom_site_label_2
_geom_angle_atom_site_label_3
_geom_angle_site_symmetry_1
_geom_angle_site_symmetry_3
_geom_angle
_geom_angle_publ_flag
C20 N1 C4 . . 121.8(2) ?
C20 N1 C3 . . 125.1(3) ?
C4 N1 C3 . . 113.2(2) ?
C1 N2 C7 . . 123.7(2) ?
C1 N2 H2A . . 120(2) ?
C7 N2 H2A . . 115(2) ?
C2 O2 C5 . . 113.74(17) ?
C20 O4 C21 . . 121.4(2) ?
O1 C1 N2 . . 124.5(2) ?
O1 C1 C2 . . 119.3(2) ?
N2 C1 C2 . . 116.1(2) ?
O2 C2 C3 . . 110.7(2) ?
O2 C2 C1 . . 110.40(19) ?
C3 C2 C1 . . 110.0(2) ?
O2 C2 H2 . . 108.6 ?
C3 C2 H2 . . 108.6 ?
C1 C2 H2 . . 108.6 ?
N1 C3 C2 . . 109.1(2) ?
N1 C3 H3A . . 109.9 ?
C2 C3 H3A . . 109.9 ?
N1 C3 H3B . . 109.9 ?
C2 C3 H3B . . 109.9 ?
H3A C3 H3B . . 108.3 ?
N1 C4 C5 . . 110.6(3) ?
N1 C4 H4A . . 109.5 ?
C5 C4 H4A . . 109.5 ?
N1 C4 H4B . . 109.5 ?
C5 C4 H4B . . 109.5 ?
H4A C4 H4B . . 108.1 ?
O2 C5 C6 . . 111.3(2) ?
O2 C5 C4 . . 110.1(2) ?
C6 C5 C4 . . 112.9(2) ?
O2 C5 H5 . . 107.4 ?
C6 C5 H5 . . 107.4 ?
C4 C5 H5 . . 107.4 ?
C5 C6 H6A . . 109.5 ?
C5 C6 H6B . . 109.5 ?
H6A C6 H6B . . 109.5 ?
C5 C6 H6C . . 109.5 ?
H6A C6 H6C . . 109.5 ?
H6B C6 H6C . . 109.5 ?
N2 C7 C8 . . 110.5(2) ?
N2 C7 C14 . . 112.2(2) ?
C8 C7 C14 . . 111.9(2) ?
N2 C7 H7 . . 107.3 ?
C8 C7 H7 . . 107.3 ?
C14 C7 H7 . . 107.3 ?
C9 C8 C13 . . 118.3(3) ?
C9 C8 C7 . . 120.9(2) ?
C13 C8 C7 . . 120.8(3) ?
C8 C9 C10 . . 121.3(3) ?
C8 C9 H9 . . 119.4 ?
C10 C9 H9 . . 119.4 ?
C11 C10 C9 . . 119.6(4) ?
C11 C10 H10 . . 120.2 ?
C9 C10 H10 . . 120.2 ?
C12 C11 C10 . . 119.4(3) ?
C12 C11 H11 . . 120.3 ?
C10 C11 H11 . . 120.3 ?
C11 C12 C13 . . 121.3(3) ?
C11 C12 H12 . . 119.4 ?
C13 C12 H12 . . 119.4 ?
C8 C13 C12 . . 120.0(4) ?
C8 C13 H13 . . 120.0 ?
C12 C13 H13 . . 120.0 ?
C19 C14 C15 . . 117.8(3) ?
C19 C14 C7 . . 123.3(2) ?
C15 C14 C7 . . 118.8(2) ?
C16 C15 C14 . . 120.9(3) ?
C16 C15 H15 . . 119.6 ?
C14 C15 H15 . . 119.6 ?
C15 C16 C17 . . 120.6(3) ?
C15 C16 H16 . . 119.7 ?
C17 C16 H16 . . 119.7 ?
C18 C17 C16 . . 118.8(3) ?
C18 C17 H17 . . 120.6 ?
C16 C17 H17 . . 120.6 ?
C17 C18 C19 . . 120.6(3) ?
C17 C18 H18 . . 119.7 ?
C19 C18 H18 . . 119.7 ?
C18 C19 C14 . . 121.3(3) ?
C18 C19 H19 . . 119.4 ?
C14 C19 H19 . . 119.4 ?
O3 C20 O4 . . 126.3(3) ?
O3 C20 N1 . . 123.2(3) ?
O4 C20 N1 . . 110.5(2) ?
O4 C21 C24 . . 110.7(2) ?
O4 C21 C22 . . 102.1(2) ?
C24 C21 C22 . . 110.7(3) ?
O4 C21 C23 . . 108.8(2) ?
C24 C21 C23 . . 112.8(3) ?
C22 C21 C23 . . 111.2(3) ?
C21 C22 H22A . . 109.5 ?
C21 C22 H22B . . 109.5 ?
H22A C22 H22B . . 109.5 ?
C21 C22 H22C . . 109.5 ?
H22A C22 H22C . . 109.5 ?
H22B C22 H22C . . 109.5 ?
C21 C23 H23A . . 109.5 ?
C21 C23 H23B . . 109.5 ?
H23A C23 H23B . . 109.5 ?
C21 C23 H23C . . 109.5 ?
H23A C23 H23C . . 109.5 ?
H23B C23 H23C . . 109.5 ?
C21 C24 H24A . . 109.5 ?
C21 C24 H24B . . 109.5 ?
H24A C24 H24B . . 109.5 ?
C21 C24 H24C . . 109.5 ?
H24A C24 H24C . . 109.5 ?
H24B C24 H24C . . 109.5 ?

loop_
_geom_bond_atom_site_label_1
_geom_bond_atom_site_label_2
_geom_bond_site_symmetry_2
_geom_bond_distance
_geom_bond_publ_flag
N1 C20 . 1.352(4) ?
N1 C4 . 1.439(4) ?
N1 C3 . 1.457(3) ?
N2 C1 . 1.312(3) ?
N2 C7 . 1.463(3) ?
N2 H2A . 0.81(3) ?
O1 C1 . 1.207(4) ?
O2 C2 . 1.414(3) ?
O2 C5 . 1.443(3) ?
O3 C20 . 1.203(3) ?
O4 C20 . 1.332(3) ?
O4 C21 . 1.472(3) ?
C1 C2 . 1.511(3) ?
C2 C3 . 1.503(4) ?
C2 H2 . 0.9800 ?
C3 H3A . 0.9700 ?
C3 H3B . 0.9700 ?
C4 C5 . 1.508(4) ?
C4 H4A . 0.9700 ?
C4 H4B . 0.9700 ?
C5 C6 . 1.504(4) ?
C5 H5 . 0.9800 ?
C6 H6A . 0.9600 ?
C6 H6B . 0.9600 ?
C6 H6C . 0.9600 ?
C7 C8 . 1.510(4) ?
C7 C14 . 1.515(4) ?
C7 H7 . 0.9800 ?
C8 C9 . 1.371(4) ?
C8 C13 . 1.382(4) ?
C9 C10 . 1.382(4) ?
C9 H9 . 0.9300 ?
C10 C11 . 1.379(5) ?
C10 H10 . 0.9300 ?
C11 C12 . 1.349(6) ?
C11 H11 . 0.9300 ?
C12 C13 . 1.383(5) ?
C12 H12 . 0.9300 ?
C13 H13 . 0.9300 ?
C14 C19 . 1.376(4) ?
C14 C15 . 1.383(3) ?
C15 C16 . 1.375(5) ?
C15 H15 . 0.9300 ?
C16 C17 . 1.376(6) ?
C16 H16 . 0.9300 ?
C17 C18 . 1.369(5) ?
C17 H17 . 0.9300 ?
C18 C19 . 1.376(4) ?
C18 H18 . 0.9300 ?
C19 H19 . 0.9300 ?
C21 C24 . 1.497(4) ?
C21 C22 . 1.505(5) ?
C21 C23 . 1.507(4) ?
C22 H22A . 0.9600 ?
C22 H22B . 0.9600 ?
C22 H22C . 0.9600 ?
C23 H23A . 0.9600 ?
C23 H23B . 0.9600 ?
C23 H23C . 0.9600 ?
C24 H24A . 0.9600 ?
C24 H24B . 0.9600 ?
C24 H24C . 0.9600 ?

loop_
_geom_hbond_atom_site_label_D
_geom_hbond_atom_site_label_H
_geom_hbond_atom_site_label_A
_geom_hbond_site_symmetry_A
_geom_hbond_distance_DH
_geom_hbond_distance_HA
_geom_hbond_distance_DA
_geom_hbond_angle_DHA
C19 H19 O1 1_545 0.93 2.54 3.332(4) 144

loop_
_geom_torsion_atom_site_label_1
_geom_torsion_atom_site_label_2
_geom_torsion_atom_site_label_3
_geom_torsion_atom_site_label_4
_geom_torsion_site_symmetry_1
_geom_torsion_site_symmetry_2
_geom_torsion_site_symmetry_3
_geom_torsion_site_symmetry_4
_geom_torsion
_geom_torsion_publ_flag
C7 N2 C1 O1 . . . . 2.9(5) ?
C7 N2 C1 C2 . . . . -180.0(2) ?
C5 O2 C2 C3 . . . . -57.3(3) ?
C5 O2 C2 C1 . . . . -179.4(2) ?
O1 C1 C2 O2 . . . . -170.2(3) ?
N2 C1 C2 O2 . . . . 12.4(3) ?
O1 C1 C2 C3 . . . . 67.3(4) ?
N2 C1 C2 C3 . . . . -110.0(3) ?
C20 N1 C3 C2 . . . . 123.2(3) ?
C4 N1 C3 C2 . . . . -56.1(4) ?
O2 C2 C3 N1 . . . . 55.5(3) ?
C1 C2 C3 N1 . . . . 177.8(3) ?
C20 N1 C4 C5 . . . . -124.0(3) ?
C3 N1 C4 C5 . . . . 55.3(4) ?
C2 O2 C5 C6 . . . . -70.7(3) ?
C2 O2 C5 C4 . . . . 55.4(3) ?
N1 C4 C5 O2 . . . . -52.7(3) ?
N1 C4 C5 C6 . . . . 72.4(3) ?
C1 N2 C7 C8 . . . . 126.8(3) ?
C1 N2 C7 C14 . . . . -107.5(3) ?
N2 C7 C8 C9 . . . . 51.2(3) ?
C14 C7 C8 C9 . . . . -74.6(3) ?
N2 C7 C8 C13 . . . . -129.2(3) ?
C14 C7 C8 C13 . . . . 105.0(3) ?
C13 C8 C9 C10 . . . . 2.1(4) ?
C7 C8 C9 C10 . . . . -178.2(2) ?
C8 C9 C10 C11 . . . . -1.5(4) ?
C9 C10 C11 C12 . . . . -0.5(5) ?
C10 C11 C12 C13 . . . . 1.9(5) ?
C9 C8 C13 C12 . . . . -0.8(4) ?
C7 C8 C13 C12 . . . . 179.6(2) ?
C11 C12 C13 C8 . . . . -1.3(5) ?
N2 C7 C14 C19 . . . . -17.3(3) ?
C8 C7 C14 C19 . . . . 107.6(3) ?
N2 C7 C14 C15 . . . . 165.0(2) ?
C8 C7 C14 C15 . . . . -70.1(3) ?
C19 C14 C15 C16 . . . . -0.1(4) ?
C7 C14 C15 C16 . . . . 177.8(3) ?
C14 C15 C16 C17 . . . . 0.0(5) ?
C15 C16 C17 C18 . . . . 0.0(5) ?
C16 C17 C18 C19 . . . . 0.1(5) ?
C17 C18 C19 C14 . . . . -0.2(4) ?
C15 C14 C19 C18 . . . . 0.1(4) ?
C7 C14 C19 C18 . . . . -177.6(3) ?
C21 O4 C20 O3 . . . . -8.3(4) ?
C21 O4 C20 N1 . . . . 170.6(3) ?
C4 N1 C20 O3 . . . . 0.4(5) ?
C3 N1 C20 O3 . . . . -178.8(3) ?
C4 N1 C20 O4 . . . . -178.5(3) ?
C3 N1 C20 O4 . . . . 2.3(4) ?
C20 O4 C21 C24 . . . . 63.9(4) ?
C20 O4 C21 C22 . . . . -178.2(2) ?
C20 O4 C21 C23 . . . . -60.5(3) ?

loop_
_cod_related_entry_id
_cod_related_entry_database
_cod_related_entry_code
1 ChemSpider 30656688
